data_4312545
loop_
_publ_author_name
'David S. Laitar'
'Casey J. N. Mathison'
'William M. Davis'
'Joseph P. Sadighi'

_publ_section_title
;
 Copper(I) Complexes of a Heavily Fluorinated \b-Diketiminate Ligand:
 Synthesis, Electronic Properties, and Intramolecular Aerobic
 Hydroxylation
;
_journal_name_full 'Inorganic Chemistry'
_journal_page_first 7354
_journal_page_last 7356
_journal_paper_doi 10.1021/ic035056j
_journal_volume 42
_journal_year 2003
_chemical_formula_sum 'C27 H13 Cu F18 N2'
_chemical_formula_weight 770.93
_chemical_name_systematic
;
  ?
;
_space_group_IT_number 14
_symmetry_cell_setting monoclinic
_symmetry_space_group_name_Hall '-P 2yn'
_symmetry_space_group_name_H-M 'P 1 21/n 1'
_atom_sites_solution_hydrogens geom
_atom_sites_solution_primary direct
_atom_sites_solution_secondary difmap
_audit_creation_method SHELXL-97
_cell_angle_alpha 90.00
_cell_angle_beta 100.135(3)
_cell_angle_gamma 90.00
_cell_formula_units_Z 4
_cell_length_a 8.5814(14)
_cell_length_b 24.486(4)
_cell_length_c 14.198(2)
_cell_measurement_reflns_used 1803
_cell_measurement_temperature 183(2)
_cell_measurement_theta_max 28.24
_cell_measurement_theta_min 2.72
_cell_volume 2936.8(8)
_computing_cell_refinement 'Bruker SMART'
_computing_data_collection 'Bruker SMART'
_computing_data_reduction 'Bruker SAINT'
_computing_molecular_graphics 'Bruker SHELXTL'
_computing_publication_material 'Bruker SHELXTL'
_computing_structure_refinement 'SHELXL-97 (Sheldrick, 1997)'
_computing_structure_solution 'SHELXS-97 (Sheldrick, 1990)'
_diffrn_ambient_temperature 293(2)
_diffrn_measured_fraction_theta_full 0.994
_diffrn_measured_fraction_theta_max 0.994
_diffrn_measurement_device_type 'CCD area detector'
_diffrn_measurement_method 'phi and omega scans'
_diffrn_radiation_monochromator graphite
_diffrn_radiation_source 'fine-focus sealed tube'
_diffrn_radiation_type MoK\a
_diffrn_radiation_wavelength 0.71073
_diffrn_reflns_av_R_equivalents 0.0415
_diffrn_reflns_av_sigmaI/netI 0.0274
_diffrn_reflns_limit_h_max 9
_diffrn_reflns_limit_h_min -10
_diffrn_reflns_limit_k_max 24
_diffrn_reflns_limit_k_min -29
_diffrn_reflns_limit_l_max 16
_diffrn_reflns_limit_l_min -16
_diffrn_reflns_number 13849
_diffrn_reflns_theta_full 25.00
_diffrn_reflns_theta_max 25.00
_diffrn_reflns_theta_min 2.21
_exptl_absorpt_coefficient_mu 0.881
_exptl_absorpt_correction_type none
_exptl_crystal_colour yellow
_exptl_crystal_density_diffrn 1.744
_exptl_crystal_density_meas 0
_exptl_crystal_density_method 'not measured'
_exptl_crystal_description block
_exptl_crystal_F_000 1520
_exptl_crystal_size_max .4
_exptl_crystal_size_mid .4
_exptl_crystal_size_min .4
_refine_diff_density_max 0.361
_refine_diff_density_min -0.431
_refine_diff_density_rms 0.058
_refine_ls_extinction_coef 0.0000(2)
_refine_ls_extinction_expression Fc^*^=kFc[1+0.001xFc^2^\l^3^/sin(2\q)]^-1/4^
_refine_ls_extinction_method SHELXL
_refine_ls_goodness_of_fit_ref 1.315
_refine_ls_hydrogen_treatment mixed
_refine_ls_matrix_type full
_refine_ls_number_parameters 544
_refine_ls_number_reflns 5138
_refine_ls_number_restraints 0
_refine_ls_restrained_S_all 1.315
_refine_ls_R_factor_all 0.0611
_refine_ls_R_factor_gt 0.0583
_refine_ls_shift/su_max 2.774
_refine_ls_shift/su_mean 0.005
_refine_ls_structure_factor_coef Fsqd
_refine_ls_weighting_details 'calc w=1/[\s^2^(Fo^2^)+(0.0253P)^2^+4.4317P] where P=(Fo^2^+2Fc^2^)/3'
_refine_ls_weighting_scheme calc
_refine_ls_wR_factor_gt 0.1215
_refine_ls_wR_factor_ref 0.1227
_reflns_number_gt 4963
_reflns_number_total 5138
_reflns_threshold_expression >2sigma(I)
_cod_data_source_file ic035056jsi20030907_041632_1.cif
_cod_data_source_block 02076m
_cod_depositor_comments
;
The following automatic conversions were performed:

'_symmetry_cell_setting' value 'Monoclinic' changed to 'monoclinic'
according to the built-in table from CIF Core dictionary named
'cif_core.dic' version 2.4.1 from 2010-06-29.

Automatic conversion script
Id: cif_fix_values 1646 2011-03-28 12:23:43Z adriana 
;
_cod_database_code 4312545

loop_
_symmetry_equiv_pos_as_xyz
'x, y, z'
'-x+1/2, y+1/2, -z+1/2'
'-x, -y, -z'
'x-1/2, -y-1/2, z-1/2'

loop_
_atom_site_label
_atom_site_type_symbol
_atom_site_fract_x
_atom_site_fract_y
_atom_site_fract_z
_atom_site_U_iso_or_equiv
_atom_site_adp_type
_atom_site_occupancy
_atom_site_symmetry_multiplicity
_atom_site_calc_flag
_atom_site_refinement_flags
_atom_site_disorder_assembly
_atom_site_disorder_group
Cu1 Cu 0.23934(5) 0.132626(16) 0.85222(3) 0.03444(15) Uani 1 1 d . . .
F1 F 0.6040(5) 0.00860(12) 0.7516(3) 0.1054(14) Uani 1 1 d . . .
F2 F 0.4455(5) 0.02498(14) 0.6228(3) 0.1078(14) Uani 1 1 d . . .
F3 F 0.6641(4) 0.06783(10) 0.6534(3) 0.0930(12) Uani 1 1 d . . .
F4 F 0.6677(4) 0.23592(10) 0.7023(3) 0.0957(12) Uani 1 1 d . . .
F5 F 0.6849(5) 0.25403(15) 0.8504(3) 0.1086(13) Uani 1 1 d . . .
F6 F 0.4954(5) 0.28559(10) 0.7496(3) 0.1057(14) Uani 1 1 d . . .
F7 F -0.0705(12) 0.3327(4) 0.8044(9) 0.074(3) Uani 0.50 1 d P . .
F8 F 0.0569(15) 0.4021(5) 0.8422(15) 0.111(7) Uani 0.50 1 d P . .
F9 F -0.061(2) 0.3600(9) 0.9403(10) 0.142(10) Uani 0.50 1 d P . .
F10 F 0.498(2) 0.2872(5) 1.1787(8) 0.111(5) Uani 0.50 1 d P . .
F11 F 0.6512(11) 0.3259(11) 1.1027(9) 0.132(6) Uani 0.50 1 d P . .
F12 F 0.4676(19) 0.3688(5) 1.1459(10) 0.115(5) Uani 0.50 1 d P . .
F13 F 0.4843(10) -0.1006(5) 0.9656(9) 0.075(3) Uani 0.50 1 d P . .
F14 F 0.2902(13) -0.0875(6) 1.0191(8) 0.112(7) Uani 0.50 1 d P . .
F15 F 0.290(2) -0.1526(5) 0.9188(12) 0.142(8) Uani 0.50 1 d P . .
F16 F -0.0776(17) -0.1108(3) 0.6398(10) 0.107(6) Uani 0.50 1 d P . .
F17 F -0.1566(15) -0.0284(7) 0.6275(14) 0.134(8) Uani 0.50 1 d P . .
F18 F 0.0039(12) -0.0569(6) 0.5505(5) 0.085(2) Uani 0.50 1 d P . .
F7' F -0.008(2) 0.3528(9) 0.7788(11) 0.160(8) Uani 0.50 1 d P . .
F8' F 0.054(2) 0.4052(5) 0.8967(15) 0.129(8) Uani 0.50 1 d P . .
F9' F -0.0814(15) 0.3398(7) 0.908(2) 0.152(10) Uani 0.50 1 d P . .
F10' F 0.6433(18) 0.2816(5) 1.1372(8) 0.111(4) Uani 0.50 1 d P . .
F11' F 0.611(2) 0.3623(5) 1.0999(9) 0.123(7) Uani 0.50 1 d P . .
F12' F 0.4679(16) 0.3257(12) 1.1852(8) 0.150(7) Uani 0.50 1 d P . .
F13' F 0.375(4) -0.0796(5) 1.0177(11) 0.235(14) Uani 0.50 1 d P . .
F14' F 0.2492(13) -0.1408(5) 0.9548(10) 0.081(4) Uani 0.50 1 d P . .
F15' F 0.463(2) -0.1286(9) 0.9193(16) 0.185(9) Uani 0.50 1 d P . .
F16' F -0.0352(18) -0.1033(8) 0.6015(15) 0.171(10) Uani 0.50 1 d P . .
F17' F -0.1801(10) -0.0707(8) 0.6852(7) 0.113(4) Uani 0.50 1 d P . .
F18' F -0.105(2) -0.0230(6) 0.5852(13) 0.143(8) Uani 0.50 1 d P . .
N1 N 0.3434(4) 0.07800(11) 0.7843(2) 0.0353(7) Uani 1 1 d . . .
N2 N 0.3707(3) 0.19597(11) 0.8371(2) 0.0339(7) Uani 1 1 d . . .
C1 C 0.5452(7) 0.04848(18) 0.6926(4) 0.0706(16) Uani 1 1 d . . .
C2 C 0.4644(5) 0.09184(14) 0.7437(3) 0.0431(9) Uani 1 1 d . . .
C3 C 0.5278(5) 0.14449(15) 0.7427(3) 0.0489(10) Uani 1 1 d . . .
H3 H 0.6096 0.1485 0.7082 0.059 Uiso 1 1 calc R . .
C4 C 0.4844(5) 0.19152(14) 0.7866(3) 0.0422(9) Uani 1 1 d . . .
C5 C 0.5815(7) 0.24212(18) 0.7712(4) 0.0660(14) Uani 1 1 d . . .
C6 C 0.3438(4) 0.24486(13) 0.8871(2) 0.0321(7) Uani 1 1 d . . .
C7 C 0.2100(4) 0.27603(14) 0.8553(3) 0.0377(8) Uani 1 1 d . . .
H7 H 0.1424 0.2665 0.7991 0.045 Uiso 1 1 calc R . .
C8 C 0.1764(4) 0.32136(14) 0.9067(3) 0.0400(8) Uani 1 1 d . . .
C9 C 0.2752(5) 0.33618(14) 0.9902(3) 0.0432(9) Uani 1 1 d . . .
H9 H 0.2525 0.3665 1.0247 0.052 Uiso 1 1 calc R . .
C10 C 0.4084(5) 0.30512(15) 1.0215(3) 0.0432(9) Uani 1 1 d . . .
C11 C 0.4421(5) 0.25887(14) 0.9711(3) 0.0386(8) Uani 1 1 d . . .
H11 H 0.5304 0.2376 0.9942 0.046 Uiso 1 1 calc R . .
C12 C 0.2837(4) 0.02324(13) 0.7823(3) 0.0351(8) Uani 1 1 d . . .
C13 C 0.3415(4) -0.01289(14) 0.8551(3) 0.0384(8) Uani 1 1 d . . .
H13 H 0.4256 -0.0026 0.9023 0.046 Uiso 1 1 calc R . .
C14 C 0.2746(4) -0.06453(14) 0.8581(3) 0.0402(9) Uani 1 1 d . . .
C15 C 0.1485(5) -0.08019(14) 0.7887(3) 0.0436(9) Uani 1 1 d . . .
H15 H 0.1032 -0.1146 0.7907 0.052 Uiso 1 1 calc R . .
C16 C 0.0910(5) -0.04398(15) 0.7164(3) 0.0431(9) Uani 1 1 d . . .
C17 C 0.1576(5) 0.00784(14) 0.7127(3) 0.0410(9) Uani 1 1 d . . .
H17 H 0.1174 0.0319 0.6637 0.049 Uiso 1 1 calc R . .
C18 C 0.5202(8) 0.3206(2) 1.1108(3) 0.0661(14) Uani 1 1 d . . .
C19 C 0.0292(6) 0.35440(18) 0.8730(4) 0.0608(12) Uani 1 1 d . . .
C20 C -0.0477(6) -0.06028(19) 0.6410(4) 0.0614(12) Uani 1 1 d . . .
C21 C 0.3375(6) -0.10241(18) 0.9379(4) 0.0596(12) Uani 1 1 d . . .
C22 C 0.0486(5) 0.15405(18) 0.9214(3) 0.0506(10) Uani 1 1 d . . .
H22 H 0.0133 0.1803 0.8752 0.061 Uiso 1 1 calc R . .
C23 C 0.0384(5) 0.09947(18) 0.8969(3) 0.0544(11) Uani 1 1 d . . .
H23 H -0.0054 0.0887 0.8351 0.065 Uiso 1 1 calc R . .
C24 C 0.0948(7) 0.0606(2) 0.9666(5) 0.0752(17) Uani 1 1 d . . .
H24 H 0.0897 0.0236 0.9518 0.090 Uiso 1 1 calc R . .
C25 C 0.1585(7) 0.0781(3) 1.0583(5) 0.090(2) Uani 1 1 d . . .
H25 H 0.1968 0.0526 1.1053 0.108 Uiso 1 1 calc R . .
C26 C 0.1654(6) 0.1339(3) 1.0801(4) 0.0761(16) Uani 1 1 d . . .
H26 H 0.2086 0.1454 1.1417 0.091 Uiso 1 1 calc R . .
C27 C 0.1107(6) 0.1705(2) 1.0139(3) 0.0625(13) Uani 1 1 d . . .
H27 H 0.1140 0.2074 1.0295 0.075 Uiso 1 1 calc R . .

loop_
_atom_site_aniso_label
_atom_site_aniso_U_11
_atom_site_aniso_U_22
_atom_site_aniso_U_33
_atom_site_aniso_U_23
_atom_site_aniso_U_13
_atom_site_aniso_U_12
Cu1 0.0395(3) 0.0249(2) 0.0399(3) -0.00439(18) 0.00962(18) -0.00270(18)
F1 0.136(3) 0.0462(16) 0.162(3) 0.0368(19) 0.104(3) 0.0431(18)
F2 0.157(3) 0.073(2) 0.115(3) -0.052(2) 0.085(3) -0.026(2)
F3 0.128(3) 0.0380(14) 0.142(3) -0.0011(16) 0.106(2) 0.0040(15)
F4 0.135(3) 0.0369(14) 0.143(3) 0.0015(16) 0.102(3) -0.0115(16)
F5 0.102(3) 0.095(3) 0.138(3) -0.028(2) 0.045(2) -0.063(2)
F6 0.148(3) 0.0261(13) 0.171(3) 0.0289(17) 0.105(3) 0.0139(16)
F7 0.047(4) 0.068(4) 0.097(9) -0.018(5) -0.016(4) 0.017(3)
F8 0.058(5) 0.049(8) 0.220(18) 0.066(10) 0.002(8) 0.002(5)
F9 0.111(11) 0.24(2) 0.085(5) -0.013(9) 0.038(6) 0.106(13)
F10 0.154(13) 0.111(7) 0.046(6) 0.028(5) -0.038(7) -0.021(8)
F11 0.044(4) 0.252(18) 0.091(9) -0.071(13) -0.012(5) -0.036(10)
F12 0.151(10) 0.084(6) 0.082(7) -0.057(5) -0.052(7) 0.029(7)
F13 0.030(3) 0.092(7) 0.098(8) 0.050(5) -0.005(4) 0.002(4)
F14 0.100(6) 0.170(16) 0.080(8) 0.078(9) 0.053(6) 0.069(9)
F15 0.22(2) 0.030(4) 0.139(13) 0.036(6) -0.059(11) -0.006(7)
F16 0.130(11) 0.047(5) 0.118(9) 0.020(6) -0.051(7) -0.056(7)
F17 0.058(6) 0.141(14) 0.181(16) -0.105(12) -0.040(7) 0.066(9)
F18 0.097(6) 0.084(5) 0.062(4) -0.006(4) -0.020(4) -0.011(5)
F7' 0.135(13) 0.22(2) 0.107(9) 0.011(11) -0.024(10) 0.125(13)
F8' 0.114(10) 0.038(6) 0.210(17) -0.037(9) -0.038(11) 0.037(6)
F9' 0.046(5) 0.104(9) 0.32(3) 0.071(13) 0.069(11) 0.015(5)
F10' 0.127(10) 0.091(6) 0.084(6) -0.013(5) -0.067(7) 0.020(6)
F11' 0.171(15) 0.082(6) 0.088(7) 0.013(6) -0.057(9) -0.071(8)
F12' 0.115(9) 0.29(2) 0.044(6) -0.064(12) 0.011(6) -0.027(17)
F13' 0.48(4) 0.067(8) 0.097(12) 0.039(7) -0.115(17) -0.081(17)
F14' 0.065(4) 0.073(9) 0.101(8) 0.048(7) 0.001(4) -0.030(5)
F15' 0.131(13) 0.227(19) 0.227(19) 0.174(14) 0.111(13) 0.135(13)
F16' 0.106(9) 0.178(17) 0.195(16) -0.169(15) -0.066(9) 0.084(10)
F17' 0.051(4) 0.184(10) 0.101(6) -0.039(7) 0.007(4) -0.039(6)
F18' 0.152(15) 0.104(11) 0.133(11) 0.052(10) -0.091(10) -0.051(10)
N1 0.0474(18) 0.0223(14) 0.0373(16) -0.0001(12) 0.0106(14) -0.0004(12)
N2 0.0406(17) 0.0203(13) 0.0413(17) -0.0009(12) 0.0087(13) -0.0001(12)
C1 0.106(4) 0.032(2) 0.093(4) 0.000(2) 0.069(3) 0.004(2)
C2 0.061(2) 0.0247(18) 0.049(2) 0.0020(16) 0.0248(19) 0.0054(17)
C3 0.062(3) 0.0268(19) 0.066(3) 0.0036(18) 0.034(2) -0.0001(17)
C4 0.052(2) 0.0251(18) 0.052(2) 0.0039(16) 0.0154(19) -0.0024(16)
C5 0.079(3) 0.035(2) 0.095(4) 0.001(2) 0.047(3) -0.011(2)
C6 0.0396(19) 0.0207(16) 0.0359(19) -0.0002(13) 0.0061(15) -0.0055(14)
C7 0.041(2) 0.0293(18) 0.041(2) -0.0039(15) 0.0001(16) -0.0021(15)
C8 0.044(2) 0.0278(18) 0.049(2) -0.0014(16) 0.0086(17) 0.0002(16)
C9 0.061(2) 0.0247(18) 0.046(2) -0.0066(16) 0.0160(19) -0.0033(17)
C10 0.061(3) 0.0330(19) 0.034(2) -0.0016(15) 0.0020(17) -0.0126(18)
C11 0.043(2) 0.0273(18) 0.043(2) 0.0059(15) -0.0012(16) -0.0016(15)
C12 0.044(2) 0.0210(16) 0.042(2) -0.0037(14) 0.0146(16) 0.0004(14)
C13 0.038(2) 0.0313(18) 0.045(2) -0.0004(16) 0.0070(16) -0.0033(15)
C14 0.038(2) 0.0267(18) 0.057(2) 0.0058(16) 0.0119(18) -0.0001(15)
C15 0.045(2) 0.0205(17) 0.066(3) 0.0012(17) 0.0122(19) -0.0011(15)
C16 0.045(2) 0.0326(19) 0.051(2) -0.0073(17) 0.0064(18) 0.0021(16)
C17 0.053(2) 0.0289(18) 0.041(2) -0.0010(15) 0.0061(17) 0.0043(16)
C18 0.093(4) 0.055(3) 0.043(3) -0.005(2) -0.011(3) -0.011(3)
C19 0.053(3) 0.040(3) 0.088(4) -0.003(2) 0.006(3) 0.008(2)
C20 0.064(3) 0.047(3) 0.067(3) -0.009(2) -0.006(2) 0.005(2)
C21 0.053(3) 0.039(2) 0.083(4) 0.021(2) 0.001(3) -0.006(2)
C22 0.048(2) 0.048(2) 0.060(3) 0.004(2) 0.022(2) 0.0017(19)
C23 0.053(3) 0.054(3) 0.063(3) -0.015(2) 0.030(2) -0.021(2)
C24 0.087(4) 0.050(3) 0.107(5) 0.007(3) 0.070(4) 0.000(3)
C25 0.079(4) 0.117(5) 0.088(4) 0.057(4) 0.053(3) 0.042(4)
C26 0.055(3) 0.121(5) 0.055(3) 0.001(3) 0.014(2) -0.006(3)
C27 0.069(3) 0.067(3) 0.058(3) -0.017(2) 0.029(2) -0.017(2)

loop_
_atom_type_symbol
_atom_type_description
_atom_type_scat_dispersion_real
_atom_type_scat_dispersion_imag
_atom_type_scat_source
C C 0.0033 0.0016 'International Tables Vol C Tables 4.2.6.8 and 6.1.1.4'
H H 0.0000 0.0000 'International Tables Vol C Tables 4.2.6.8 and 6.1.1.4'
N N 0.0061 0.0033 'International Tables Vol C Tables 4.2.6.8 and 6.1.1.4'
F F 0.0171 0.0103 'International Tables Vol C Tables 4.2.6.8 and 6.1.1.4'
Cu Cu 0.3201 1.2651 'International Tables Vol C Tables 4.2.6.8 and 6.1.1.4'

loop_
_geom_angle_atom_site_label_1
_geom_angle_atom_site_label_2
_geom_angle_atom_site_label_3
_geom_angle
_geom_angle_site_symmetry_1
_geom_angle_site_symmetry_3
_geom_angle_publ_flag
N2 Cu1 N1 99.60(12) . . ?
N2 Cu1 C23 149.38(15) . . ?
N1 Cu1 C23 110.78(15) . . ?
N2 Cu1 C22 111.28(14) . . ?
N1 Cu1 C22 148.86(15) . . ?
C23 Cu1 C22 38.16(16) . . ?
C2 N1 C12 122.5(3) . . ?
C2 N1 Cu1 120.2(2) . . ?
C12 N1 Cu1 117.2(2) . . ?
C4 N2 C6 122.8(3) . . ?
C4 N2 Cu1 119.6(2) . . ?
C6 N2 Cu1 117.6(2) . . ?
F2 C1 F1 106.1(4) . . ?
F2 C1 F3 106.5(4) . . ?
F1 C1 F3 106.9(5) . . ?
F2 C1 C2 111.9(5) . . ?
F1 C1 C2 111.5(4) . . ?
F3 C1 C2 113.4(4) . . ?
N1 C2 C3 125.3(3) . . ?
N1 C2 C1 119.3(3) . . ?
C3 C2 C1 115.4(4) . . ?
C4 C3 C2 128.5(4) . . ?
N2 C4 C3 126.6(3) . . ?
N2 C4 C5 119.1(3) . . ?
C3 C4 C5 114.3(4) . . ?
F6 C5 F4 106.5(4) . . ?
F6 C5 F5 106.6(4) . . ?
F4 C5 F5 105.6(4) . . ?
F6 C5 C4 113.3(4) . . ?
F4 C5 C4 113.5(4) . . ?
F5 C5 C4 110.8(4) . . ?
C11 C6 C7 119.4(3) . . ?
C11 C6 N2 120.7(3) . . ?
C7 C6 N2 119.7(3) . . ?
C6 C7 C8 120.4(3) . . ?
C9 C8 C7 120.6(4) . . ?
C9 C8 C19 119.1(4) . . ?
C7 C8 C19 120.2(4) . . ?
C8 C9 C10 118.8(3) . . ?
C9 C10 C11 121.0(3) . . ?
C9 C10 C18 120.3(4) . . ?
C11 C10 C18 118.7(4) . . ?
C6 C11 C10 119.7(3) . . ?
C17 C12 C13 119.4(3) . . ?
C17 C12 N1 120.1(3) . . ?
C13 C12 N1 120.2(3) . . ?
C12 C13 C14 120.5(4) . . ?
C15 C14 C13 120.3(3) . . ?
C15 C14 C21 120.2(3) . . ?
C13 C14 C21 119.5(4) . . ?
C16 C15 C14 118.9(3) . . ?
C15 C16 C17 121.1(4) . . ?
C15 C16 C20 119.5(4) . . ?
C17 C16 C20 119.4(4) . . ?
C12 C17 C16 119.7(3) . . ?
F11 C18 F12' 125.7(8) . . ?
F11 C18 F10 114.6(12) . . ?
F12' C18 F10 45.7(10) . . ?
F11 C18 F11' 44.8(10) . . ?
F12' C18 F11' 109.8(11) . . ?
F10 C18 F11' 138.1(8) . . ?
F11 C18 F12 108.8(11) . . ?
F12' C18 F12 53.9(10) . . ?
F10 C18 F12 99.6(9) . . ?
F11' C18 F12 67.6(8) . . ?
F11 C18 F10' 54.1(11) . . ?
F12' C18 F10' 102.0(11) . . ?
F10 C18 F10' 65.4(8) . . ?
F11' C18 F10' 97.1(9) . . ?
F12 C18 F10' 138.4(6) . . ?
F11 C18 C10 115.7(7) . . ?
F12' C18 C10 118.6(8) . . ?
F10 C18 C10 108.1(7) . . ?
F11' C18 C10 113.9(6) . . ?
F12 C18 C10 108.7(6) . . ?
F10' C18 C10 112.8(5) . . ?
F9' C19 F8 128.2(10) . . ?
F9' C19 F7 74.1(12) . . ?
F8 C19 F7 104.8(10) . . ?
F9' C19 F8' 106.3(12) . . ?
F8 C19 F8' 35.3(10) . . ?
F7 C19 F8' 130.2(9) . . ?
F9' C19 F7' 110.3(12) . . ?
F8 C19 F7' 73.1(11) . . ?
F7 C19 F7' 38.2(9) . . ?
F8' C19 F7' 106.9(11) . . ?
F9' C19 F9 30.1(12) . . ?
F8 C19 F9 108.3(11) . . ?
F7 C19 F9 101.1(9) . . ?
F8' C19 F9 78.7(11) . . ?
F7' C19 F9 131.3(10) . . ?
F9' C19 C8 112.8(8) . . ?
F8 C19 C8 113.7(7) . . ?
F7 C19 C8 115.2(5) . . ?
F8' C19 C8 110.1(8) . . ?
F7' C19 C8 110.3(7) . . ?
F9 C19 C8 112.6(8) . . ?
F17 C20 F16' 128.3(9) . . ?
F17 C20 F18' 38.7(10) . . ?
F16' C20 F18' 113.6(11) . . ?
F17 C20 F16 118.8(11) . . ?
F16' C20 F16 34.2(12) . . ?
F18' C20 F16 130.5(9) . . ?
F17 C20 F17' 61.8(9) . . ?
F16' C20 F17' 101.1(11) . . ?
F18' C20 F17' 98.9(10) . . ?
F16 C20 F17' 69.6(8) . . ?
F17 C20 F18 100.0(10) . . ?
F16' C20 F18 64.4(11) . . ?
F18' C20 F18 62.7(10) . . ?
F16 C20 F18 98.0(7) . . ?
F17' C20 F18 143.8(6) . . ?
F17 C20 C16 115.8(7) . . ?
F16' C20 C16 115.9(7) . . ?
F18' C20 C16 115.5(7) . . ?
F16 C20 C16 113.7(6) . . ?
F17' C20 C16 109.1(5) . . ?
F18 C20 C16 106.9(5) . . ?
F13 C21 F13' 67.3(15) . . ?
F13 C21 F14' 124.9(8) . . ?
F13' C21 F14' 103.2(12) . . ?
F13 C21 F15 111.1(10) . . ?
F13' C21 F15 128.9(9) . . ?
F14' C21 F15 32.8(9) . . ?
F13 C21 F15' 43.0(10) . . ?
F13' C21 F15' 107.9(14) . . ?
F14' C21 F15' 102.5(10) . . ?
F15 C21 F15' 75.0(12) . . ?
F13 C21 F14 99.2(8) . . ?
F13' C21 F14 33.8(16) . . ?
F14' C21 F14 75.8(9) . . ?
F15 C21 F14 107.6(10) . . ?
F15' C21 F14 133.4(11) . . ?
F13 C21 C14 115.3(6) . . ?
F13' C21 C14 114.3(7) . . ?
F14' C21 C14 117.5(7) . . ?
F15 C21 C14 111.6(8) . . ?
F15' C21 C14 110.5(7) . . ?
F14 C21 C14 111.1(6) . . ?
C23 C22 C27 121.1(5) . . ?
C23 C22 Cu1 70.3(2) . . ?
C27 C22 Cu1 108.1(3) . . ?
C22 C23 C24 118.9(5) . . ?
C22 C23 Cu1 71.5(2) . . ?
C24 C23 Cu1 106.0(3) . . ?
C25 C24 C23 119.0(5) . . ?
C24 C25 C26 120.2(5) . . ?
C27 C26 C25 120.5(5) . . ?
C26 C27 C22 120.4(5) . . ?

loop_
_geom_bond_atom_site_label_1
_geom_bond_atom_site_label_2
_geom_bond_distance
_geom_bond_site_symmetry_2
_geom_bond_publ_flag
Cu1 N2 1.952(3) . ?
Cu1 N1 1.954(3) . ?
Cu1 C23 2.103(4) . ?
Cu1 C22 2.118(4) . ?
F1 C1 1.327(6) . ?
F2 C1 1.321(7) . ?
F3 C1 1.332(5) . ?
F4 C5 1.335(5) . ?
F5 C5 1.337(7) . ?
F6 C5 1.301(6) . ?
F7 C19 1.291(12) . ?
F8 C19 1.285(12) . ?
F9 C19 1.337(13) . ?
F10 C18 1.305(12) . ?
F11 C18 1.157(10) . ?
F12 C18 1.387(10) . ?
F13 C21 1.253(9) . ?
F14 C21 1.338(12) . ?
F15 C21 1.309(14) . ?
F16 C20 1.263(9) . ?
F17 C20 1.206(10) . ?
F18 C20 1.433(9) . ?
F7' C19 1.319(15) . ?
F8' C19 1.297(13) . ?
F9' C19 1.203(13) . ?
F10' C18 1.425(11) . ?
F11' C18 1.313(12) . ?
F12' C18 1.225(11) . ?
F13' C21 1.253(15) . ?
F14' C21 1.257(10) . ?
F15' C21 1.321(13) . ?
F16' C20 1.207(10) . ?
F17' C20 1.415(9) . ?
F18' C20 1.252(12) . ?
N1 C2 1.318(5) . ?
N1 C12 1.434(4) . ?
N2 C4 1.313(5) . ?
N2 C6 1.431(4) . ?
C1 C2 1.520(5) . ?
C2 C3 1.400(5) . ?
C3 C4 1.391(5) . ?
C4 C5 1.530(5) . ?
C6 C11 1.378(5) . ?
C6 C7 1.386(5) . ?
C7 C8 1.386(5) . ?
C8 C9 1.379(5) . ?
C8 C19 1.505(6) . ?
C9 C10 1.380(6) . ?
C10 C11 1.397(5) . ?
C10 C18 1.497(6) . ?
C12 C17 1.383(5) . ?
C12 C13 1.384(5) . ?
C13 C14 1.392(5) . ?
C14 C15 1.383(6) . ?
C14 C21 1.490(6) . ?
C15 C16 1.380(5) . ?
C16 C17 1.397(5) . ?
C16 C20 1.509(6) . ?
C22 C23 1.380(6) . ?
C22 C27 1.387(6) . ?
C23 C24 1.396(7) . ?
C24 C25 1.388(9) . ?
C25 C26 1.401(9) . ?
C26 C27 1.323(8) . ?
